data_2104387
loop_
_publ_author_name
'Zhang, N.'
'Glazer, A. M.'
'Baker, D.'
'Thomas, P. A.'

_publ_section_title
;
 Structures of K~0.05~Na~0.95~NbO~3~ (50--300K) and
 K~0.30~Na~0.70~NbO~3~ (100--200K)
;
_journal_coeditor_code WF5039
_journal_issue 3
_journal_name_full 'Acta Crystallographica Section B'
_journal_page_first 291
_journal_page_last 299
_journal_paper_doi 10.1107/S0108768109011057
_journal_volume 65
_journal_year 2009
_chemical_formula_structural 'K Na (Nb O3)'
_chemical_formula_sum 'K0.05 Na0.95 Nb O3'
_chemical_formula_weight 164.70
_chemical_name_systematic 'Sodium Potassium Niobate'
_space_group_IT_number 161
_symmetry_cell_setting trigonal
_symmetry_space_group_name_Hall 'R 3 -2"c'
_symmetry_space_group_name_H-M 'R 3 c :H'
_cell_angle_alpha 90
_cell_angle_beta 90
_cell_angle_gamma 120
_cell_formula_units_Z 6
_cell_length_a 5.5298(3)
_cell_length_b 5.5298(3)
_cell_length_c 13.7692(11)
_cell_volume 364.63(4)
_computing_structure_refinement 'TOPAS Academic'
_diffrn_ambient_temperature 300
_diffrn_measurement_device_type D2B
_diffrn_radiation_monochromator 'Ge [115]'
_diffrn_radiation_probe neutron
_diffrn_radiation_type Neutron
_diffrn_radiation_wavelength 1.60
_pd_block_diffractogram_id KNN05at300K
_pd_char_colour white
_pd_meas_2theta_range_inc 0.05
_pd_meas_2theta_range_max 160
_pd_meas_2theta_range_min 0.10
_pd_proc_ls_prof_R_factor 0.0599
_pd_proc_ls_prof_wR_factor 0.0791
_pd_spec_mounting 'Vanadium can packed with powder'
_pd_spec_mount_mode reflection
_pd_spec_shape flat
_refine_ls_goodness_of_fit_all 1.73
_refine_ls_number_parameters 57
_cod_data_source_file wf5039.cif
_cod_data_source_block KNN05at300K2
_cod_original_cell_volume 364.63(5)
_cod_original_sg_symbol_H-M 'R 3 c'
_cod_original_formula_sum 'K0.05 Na0.95 Nb1 O3'
_cod_database_code 2104387

loop_
_symmetry_equiv_pos_as_xyz
'-x+y, -x, z'
'-x+y, y, z+1/2'
'-x+y+1/3, -x-1/3, z-1/3'
'-x+y+1/3, y-1/3, z+1/6'
'-x+y-1/3, -x+1/3, z+1/3'
'-x+y-1/3, y+1/3, z-1/6'
'-y, -x, z+1/2'
'-y, x-y, z'
'-y+1/3, -x-1/3, z+1/6'
'-y+1/3, x-y-1/3, z-1/3'
'-y-1/3, -x+1/3, z-1/6'
'-y-1/3, x-y+1/3, z+1/3'
'x, y, z'
'x, x-y, z+1/2'
'x+1/3, y-1/3, z-1/3'
'x+1/3, x-y-1/3, z+1/6'
'x-1/3, y+1/3, z+1/3'
'x-1/3, x-y+1/3, z-1/6'

loop_
_atom_site_type_symbol
_atom_site_label
_atom_site_fract_x
_atom_site_fract_y
_atom_site_fract_z
_atom_site_occupancy
Na+1 Na1 0 0 0.3209(10) 0.95
K+1 K1 0 0 0.3209(10) 0.05
Nb+5 Nb1 0 0 0.0578(12) 1
O-2 O1 0.007(3) 0.4425(17) 0.08333 1

loop_
_atom_type_symbol
Na1+
K1+
Nb5+
O2-
